data_4077922
loop_
_publ_author_name
'Hossain, Md. Iqbal'
'Sikder, Md. Delwar H.'
'Ghosh, Shishir'
'Kabir, Shariff E.'
'Hogarth, Graeme'
'Salassa, Luca'

_publ_section_title
;
 Reactivity of Triruthenium Furyne and Thiophyne Clusters: Multiple
 Additions of Thiolato and Selenolato Ligands through Oxidative Addition
 of S--H and Se--H Bonds
;
_journal_issue 7
_journal_name_full Organometallics
_journal_page_first 2546
_journal_paper_doi 10.1021/om201052u
_journal_volume 31
_journal_year 2012
_chemical_formula_sum 'C43 H42 Cl2 O5 P3 Ru3 S4'
_chemical_formula_weight 1234.03
_chemical_name_systematic
;
 ?
;
_space_group_IT_number 14
_symmetry_cell_setting monoclinic
_symmetry_space_group_name_Hall '-P 2ybc'
_symmetry_space_group_name_H-M 'P 1 21/c 1'
_atom_sites_solution_hydrogens geom
_atom_sites_solution_primary direct
_atom_sites_solution_secondary difmap
_audit_creation_method SHELXL-97
_cell_angle_alpha 90.00
_cell_angle_beta 102.0500(10)
_cell_angle_gamma 90.00
_cell_formula_units_Z 4
_cell_length_a 16.5099(11)
_cell_length_b 15.1840(10)
_cell_length_c 18.7350(12)
_cell_measurement_temperature 123(2)
_cell_volume 4593.1(5)
_computing_cell_refinement 'Bruker SAINT'
_computing_data_collection 'Bruker SMART'
_computing_data_reduction 'Bruker SAINT'
_computing_structure_refinement 'SHELXL-97 (Sheldrick, 1997)'
_computing_structure_solution 'SHELXS-97 (Sheldrick, 1990)'
_diffrn_ambient_temperature 123(2)
_diffrn_measured_fraction_theta_full 0.994
_diffrn_measured_fraction_theta_max 0.936
_diffrn_measurement_device_type 'Bruker SMART APEX diffractometer'
_diffrn_measurement_method '\w rotation with narrow frames'
_diffrn_radiation_monochromator graphite
_diffrn_radiation_source 'fine-focus sealed tube'
_diffrn_radiation_type MoK\a
_diffrn_radiation_wavelength 0.71073
_diffrn_reflns_av_R_equivalents 0.1541
_diffrn_reflns_av_sigmaI/netI 0.1810
_diffrn_reflns_limit_h_max 21
_diffrn_reflns_limit_h_min -21
_diffrn_reflns_limit_k_max 19
_diffrn_reflns_limit_k_min -19
_diffrn_reflns_limit_l_max 24
_diffrn_reflns_limit_l_min -24
_diffrn_reflns_number 38721
_diffrn_reflns_theta_full 26.00
_diffrn_reflns_theta_max 28.32
_diffrn_reflns_theta_min 2.68
_exptl_absorpt_coefficient_mu 1.421
_exptl_absorpt_correction_T_max 0.9196
_exptl_absorpt_correction_T_min 0.8480
_exptl_absorpt_correction_type multi-scan
_exptl_crystal_colour yellow
_exptl_crystal_density_diffrn 1.785
_exptl_crystal_density_method 'not measured'
_exptl_crystal_description block
_exptl_crystal_F_000 2460
_exptl_crystal_size_max 0.12
_exptl_crystal_size_mid 0.10
_exptl_crystal_size_min 0.06
_refine_diff_density_max 1.114
_refine_diff_density_min -1.052
_refine_diff_density_rms 0.205
_refine_ls_extinction_method none
_refine_ls_goodness_of_fit_ref 0.936
_refine_ls_hydrogen_treatment constr
_refine_ls_matrix_type full
_refine_ls_number_parameters 541
_refine_ls_number_reflns 10695
_refine_ls_number_restraints 0
_refine_ls_restrained_S_all 0.936
_refine_ls_R_factor_all 0.1398
_refine_ls_R_factor_gt 0.0632
_refine_ls_shift/su_max 0.001
_refine_ls_shift/su_mean 0.000
_refine_ls_structure_factor_coef Fsqd
_refine_ls_weighting_details 'calc w=1/[\s^2^(Fo^2^)+(0.0118P)^2^+0.0000P] where P=(Fo^2^+2Fc^2^)/3'
_refine_ls_weighting_scheme calc
_refine_ls_wR_factor_gt 0.0889
_refine_ls_wR_factor_ref 0.1113
_reflns_number_gt 5910
_reflns_number_total 10695
_reflns_threshold_expression I>2\s(I)
_cod_data_source_file om201052u_si_002.cif
_cod_data_source_block str0797
_cod_original_sg_symbol_H-M P21/c
_cod_database_code 4077922

loop_
_symmetry_equiv_pos_as_xyz
'x, y, z'
'-x, y+1/2, -z+1/2'
'-x, -y, -z'
'x, -y-1/2, z-1/2'

loop_
_atom_site_label
_atom_site_type_symbol
_atom_site_fract_x
_atom_site_fract_y
_atom_site_fract_z
_atom_site_U_iso_or_equiv
_atom_site_adp_type
_atom_site_occupancy
_atom_site_symmetry_multiplicity
_atom_site_calc_flag
_atom_site_refinement_flags
Ru1 Ru 0.17791(3) 0.90680(4) 0.29434(3) 0.01371(14) Uani 1 1 d .
Ru2 Ru 0.33867(3) 0.82445(4) 0.26009(3) 0.01510(14) Uani 1 1 d .
Ru3 Ru 0.31059(3) 1.01000(4) 0.25563(3) 0.01579(14) Uani 1 1 d .
S1 S 0.19573(11) 0.78041(11) 0.21919(9) 0.0169(4) Uani 1 1 d .
S2 S 0.16700(11) 1.01459(11) 0.19818(9) 0.0161(4) Uani 1 1 d .
S3 S 0.33386(11) 0.92001(12) 0.15574(9) 0.0179(4) Uani 1 1 d .
S4 S 0.43462(11) 0.93616(12) 0.31700(10) 0.0195(4) Uani 1 1 d .
P1 P 0.19208(11) 0.81606(12) 0.39544(10) 0.0150(4) Uani 1 1 d .
P2 P 0.35862(11) 0.74716(12) 0.36929(10) 0.0154(4) Uani 1 1 d .
P3 P 0.24105(11) 1.03596(12) 0.34950(10) 0.0154(4) Uani 1 1 d .
O1 O -0.0017(3) 0.9339(3) 0.2960(3) 0.0279(13) Uani 1 1 d .
O2 O 0.4272(3) 0.6867(3) 0.1902(3) 0.0388(15) Uani 1 1 d .
O3 O 0.3654(3) 1.1947(3) 0.2395(3) 0.0380(15) Uani 1 1 d .
O4 O 0.3659(3) 0.9996(3) 0.4654(3) 0.0295(13) Uani 1 1 d .
O5 O 0.1055(3) 1.1315(3) 0.3668(3) 0.0285(13) Uani 1 1 d .
C1 C 0.0676(5) 0.9226(4) 0.2959(4) 0.0182(17) Uani 1 1 d .
C2 C 0.3951(4) 0.7386(5) 0.2189(4) 0.0189(17) Uani 1 1 d .
C3 C 0.3443(4) 1.1229(5) 0.2437(4) 0.0207(17) Uani 1 1 d .
C4 C 0.1581(4) 0.8013(4) 0.1218(3) 0.0180(17) Uani 1 1 d .
H4A H 0.1757 0.7670 0.0855 0.022 Uiso 1 1 calc R
C5 C 0.0975(4) 0.8763(4) 0.1023(4) 0.0208(17) Uani 1 1 d .
H5A H 0.0581 0.8746 0.1356 0.025 Uiso 1 1 calc R
H5B H 0.0652 0.8668 0.0521 0.025 Uiso 1 1 calc R
C6 C 0.1365(4) 0.9681(4) 0.1063(3) 0.0225(18) Uani 1 1 d .
H6A H 0.0966 1.0088 0.0761 0.027 Uiso 1 1 calc R
H6B H 0.1861 0.9652 0.0845 0.027 Uiso 1 1 calc R
C7 C 0.4383(4) 0.9319(5) 0.1388(4) 0.0263(19) Uani 1 1 d .
H7A H 0.4635 0.8726 0.1393 0.032 Uiso 1 1 calc R
H7B H 0.4343 0.9568 0.0894 0.032 Uiso 1 1 calc R
C8 C 0.4953(4) 0.9895(5) 0.1931(4) 0.0258(19) Uani 1 1 d .
H8A H 0.5464 1.0003 0.1747 0.031 Uiso 1 1 calc R
H8B H 0.4680 1.0470 0.1957 0.031 Uiso 1 1 calc R
C9 C 0.5194(4) 0.9522(5) 0.2691(4) 0.0230(18) Uani 1 1 d .
H9A H 0.5606 0.9921 0.2987 0.028 Uiso 1 1 calc R
H9B H 0.5469 0.8948 0.2664 0.028 Uiso 1 1 calc R
C10 C 0.3002(4) 0.7895(4) 0.4350(3) 0.0179(16) Uani 1 1 d .
H10A H 0.3016 0.7451 0.4739 0.022 Uiso 1 1 calc R
H10B H 0.3280 0.8432 0.4581 0.022 Uiso 1 1 calc R
C11 C 0.1399(4) 0.7088(4) 0.3822(4) 0.0176(16) Uani 1 1 d .
C12 C 0.0744(4) 0.6956(5) 0.3238(4) 0.0208(17) Uani 1 1 d .
H12A H 0.0558 0.7428 0.2913 0.025 Uiso 1 1 calc R
C13 C 0.0353(5) 0.6146(5) 0.3120(4) 0.028(2) Uani 1 1 d .
H13A H -0.0089 0.6060 0.2712 0.034 Uiso 1 1 calc R
C14 C 0.0611(5) 0.5466(5) 0.3602(4) 0.029(2) Uani 1 1 d .
H14A H 0.0340 0.4911 0.3531 0.034 Uiso 1 1 calc R
C15 C 0.1253(4) 0.5590(5) 0.4180(4) 0.0228(18) Uani 1 1 d .
H15A H 0.1436 0.5116 0.4505 0.027 Uiso 1 1 calc R
C16 C 0.1640(4) 0.6398(5) 0.4299(4) 0.0212(17) Uani 1 1 d .
H16A H 0.2077 0.6480 0.4712 0.025 Uiso 1 1 calc R
C17 C 0.1544(5) 0.8593(4) 0.4734(4) 0.0195(17) Uani 1 1 d .
C18 C 0.2057(5) 0.8931(4) 0.5359(4) 0.0261(19) Uani 1 1 d .
H18A H 0.2641 0.8919 0.5402 0.031 Uiso 1 1 calc R
C19 C 0.1729(5) 0.9284(5) 0.5920(4) 0.030(2) Uani 1 1 d .
H19A H 0.2089 0.9512 0.6341 0.036 Uiso 1 1 calc R
C20 C 0.0893(6) 0.9306(5) 0.5871(4) 0.035(2) Uani 1 1 d .
H20A H 0.0671 0.9551 0.6256 0.042 Uiso 1 1 calc R
C21 C 0.0373(5) 0.8969(5) 0.5255(4) 0.030(2) Uani 1 1 d .
H21A H -0.0209 0.8974 0.5222 0.037 Uiso 1 1 calc R
C22 C 0.0691(5) 0.8625(5) 0.4691(4) 0.0261(19) Uani 1 1 d .
H22A H 0.0325 0.8408 0.4268 0.031 Uiso 1 1 calc R
C23 C 0.3365(4) 0.6284(4) 0.3671(4) 0.0200(17) Uani 1 1 d .
C24 C 0.2893(4) 0.5891(5) 0.3058(4) 0.0193(17) Uani 1 1 d .
H24A H 0.2688 0.6238 0.2637 0.023 Uiso 1 1 calc R
C25 C 0.2713(5) 0.4993(5) 0.3048(4) 0.030(2) Uani 1 1 d .
H25A H 0.2400 0.4723 0.2621 0.036 Uiso 1 1 calc R
C26 C 0.2995(5) 0.4510(5) 0.3666(4) 0.030(2) Uani 1 1 d .
H26A H 0.2861 0.3902 0.3667 0.036 Uiso 1 1 calc R
C27 C 0.3471(5) 0.4879(5) 0.4288(4) 0.0280(19) Uani 1 1 d .
H27A H 0.3668 0.4527 0.4707 0.034 Uiso 1 1 calc R
C28 C 0.3656(5) 0.5773(4) 0.4292(4) 0.0254(19) Uani 1 1 d .
H28A H 0.3979 0.6036 0.4717 0.031 Uiso 1 1 calc R
C29 C 0.4642(4) 0.7488(4) 0.4251(4) 0.0154(16) Uani 1 1 d .
C30 C 0.4839(4) 0.7732(5) 0.4980(4) 0.0260(19) Uani 1 1 d .
H30A H 0.4414 0.7948 0.5206 0.031 Uiso 1 1 calc R
C31 C 0.5644(5) 0.7666(5) 0.5390(4) 0.029(2) Uani 1 1 d .
H31A H 0.5768 0.7844 0.5886 0.035 Uiso 1 1 calc R
C32 C 0.6250(5) 0.7343(5) 0.5071(4) 0.033(2) Uani 1 1 d .
H32A H 0.6798 0.7287 0.5350 0.040 Uiso 1 1 calc R
C33 C 0.6079(5) 0.7095(5) 0.4342(5) 0.034(2) Uani 1 1 d .
H33A H 0.6507 0.6871 0.4124 0.041 Uiso 1 1 calc R
C34 C 0.5281(4) 0.7173(4) 0.3934(4) 0.0237(18) Uani 1 1 d .
H34A H 0.5166 0.7011 0.3433 0.028 Uiso 1 1 calc R
C35 C 0.2915(4) 1.0435(5) 0.4436(4) 0.0215(18) Uani 1 1 d .
C36 C 0.2730(4) 1.0860(4) 0.4999(4) 0.0203(17) Uani 1 1 d .
H36A H 0.2253 1.1214 0.4989 0.024 Uiso 1 1 calc R
C37 C 0.3374(5) 1.0693(5) 0.5623(4) 0.034(2) Uani 1 1 d .
H37A H 0.3404 1.0902 0.6105 0.041 Uiso 1 1 calc R
C38 C 0.3924(5) 1.0184(5) 0.5389(4) 0.032(2) Uani 1 1 d .
H38A H 0.4428 0.9979 0.5685 0.038 Uiso 1 1 calc R
C39 C 0.1792(4) 1.1360(5) 0.3424(4) 0.0197(17) Uani 1 1 d .
C41 C 0.1184(5) 1.2668(5) 0.3252(4) 0.0272(19) Uani 1 1 d .
H41A H 0.1075 1.3265 0.3115 0.033 Uiso 1 1 calc R
C42 C 0.0720(5) 1.2147(5) 0.3553(4) 0.036(2) Uani 1 1 d .
H42A H 0.0214 1.2320 0.3678 0.043 Uiso 1 1 calc R
C43 C 0.1888(4) 1.2162(5) 0.3171(4) 0.0263(19) Uani 1 1 d .
H43A H 0.2340 1.2361 0.2972 0.032 Uiso 1 1 calc R
Cl1 Cl 0.15931(17) 0.16428(16) 0.63832(14) 0.0638(8) Uani 1 1 d .
Cl2 Cl 0.14033(18) 0.30215(16) 0.53010(14) 0.0737(9) Uani 1 1 d .
C50 C 0.1476(6) 0.2758(5) 0.6219(5) 0.062(3) Uani 1 1 d .
H50A H 0.1955 0.3072 0.6516 0.074 Uiso 1 1 calc R
H50B H 0.0971 0.2963 0.6373 0.074 Uiso 1 1 calc R

loop_
_atom_site_aniso_label
_atom_site_aniso_U_11
_atom_site_aniso_U_22
_atom_site_aniso_U_33
_atom_site_aniso_U_23
_atom_site_aniso_U_13
_atom_site_aniso_U_12
Ru1 0.0154(3) 0.0137(3) 0.0124(3) -0.0008(2) 0.0037(2) -0.0007(3)
Ru2 0.0159(3) 0.0158(3) 0.0136(3) 0.0007(3) 0.0031(2) 0.0007(3)
Ru3 0.0170(3) 0.0158(3) 0.0145(3) 0.0004(3) 0.0030(2) -0.0028(3)
S1 0.0182(10) 0.0166(10) 0.0158(10) -0.0033(8) 0.0036(8) -0.0005(8)
S2 0.0177(10) 0.0163(9) 0.0136(9) 0.0024(8) 0.0015(8) 0.0013(8)
S3 0.0199(11) 0.0205(10) 0.0141(10) 0.0023(8) 0.0056(8) -0.0008(8)
S4 0.0171(10) 0.0221(11) 0.0185(10) 0.0015(8) 0.0017(8) -0.0014(8)
P1 0.0166(10) 0.0150(10) 0.0137(10) 0.0007(8) 0.0038(8) -0.0010(8)
P2 0.0164(11) 0.0147(10) 0.0144(10) -0.0001(8) 0.0016(8) -0.0002(8)
P3 0.0188(11) 0.0143(10) 0.0130(10) -0.0002(8) 0.0032(8) -0.0012(8)
O1 0.016(3) 0.036(3) 0.031(3) 0.002(3) 0.002(3) 0.001(3)
O2 0.049(4) 0.035(4) 0.037(4) 0.002(3) 0.019(3) 0.021(3)
O3 0.040(4) 0.019(3) 0.055(4) 0.007(3) 0.011(3) -0.006(3)
O4 0.031(3) 0.034(3) 0.021(3) -0.002(3) 0.000(3) 0.000(3)
O5 0.030(3) 0.019(3) 0.041(4) 0.005(3) 0.019(3) 0.008(2)
C1 0.030(5) 0.010(4) 0.014(4) -0.001(3) 0.005(3) -0.003(3)
C2 0.015(4) 0.023(4) 0.020(4) 0.009(3) 0.008(3) 0.003(3)
C3 0.022(4) 0.020(4) 0.021(4) -0.003(3) 0.005(3) -0.003(3)
C4 0.030(4) 0.019(4) 0.003(4) -0.007(3) 0.000(3) 0.010(3)
C5 0.025(4) 0.023(4) 0.013(4) -0.005(3) 0.001(3) -0.003(3)
C6 0.033(5) 0.019(4) 0.014(4) 0.000(3) 0.002(3) 0.012(3)
C7 0.022(5) 0.043(5) 0.018(4) 0.002(4) 0.013(3) -0.005(4)
C8 0.025(5) 0.033(5) 0.020(4) 0.008(4) 0.006(3) -0.017(4)
C9 0.021(4) 0.032(5) 0.018(4) 0.001(3) 0.006(3) -0.001(4)
C10 0.024(4) 0.017(4) 0.013(4) -0.001(3) 0.005(3) 0.001(3)
C11 0.026(4) 0.012(4) 0.018(4) 0.001(3) 0.011(3) -0.004(3)
C12 0.012(4) 0.027(5) 0.026(4) 0.001(3) 0.009(3) -0.002(3)
C13 0.028(5) 0.031(5) 0.028(5) -0.003(4) 0.010(4) -0.013(4)
C14 0.043(5) 0.019(4) 0.028(5) -0.007(4) 0.015(4) -0.018(4)
C15 0.032(5) 0.023(4) 0.016(4) 0.002(3) 0.011(4) -0.010(4)
C16 0.022(4) 0.028(4) 0.014(4) 0.004(3) 0.005(3) -0.003(4)
C17 0.032(5) 0.015(4) 0.015(4) 0.004(3) 0.011(3) 0.001(3)
C18 0.043(5) 0.018(4) 0.021(4) 0.001(3) 0.016(4) -0.009(4)
C19 0.055(6) 0.026(5) 0.012(4) -0.007(3) 0.015(4) -0.006(4)
C20 0.067(7) 0.018(5) 0.029(5) -0.006(4) 0.029(5) 0.007(4)
C21 0.035(5) 0.028(5) 0.034(5) 0.008(4) 0.021(4) 0.017(4)
C22 0.029(5) 0.028(5) 0.024(5) 0.000(4) 0.012(4) 0.006(4)
C23 0.022(4) 0.014(4) 0.025(4) 0.004(3) 0.009(3) 0.000(3)
C24 0.022(4) 0.020(4) 0.015(4) 0.002(3) 0.001(3) 0.000(3)
C25 0.033(5) 0.025(5) 0.028(5) -0.007(4) -0.003(4) -0.002(4)
C26 0.046(6) 0.009(4) 0.035(5) 0.001(4) 0.008(4) -0.010(4)
C27 0.048(6) 0.017(4) 0.020(4) 0.002(3) 0.010(4) -0.004(4)
C28 0.040(5) 0.012(4) 0.025(4) 0.001(3) 0.007(4) 0.002(4)
C29 0.018(4) 0.012(4) 0.013(4) 0.001(3) -0.003(3) 0.007(3)
C30 0.027(5) 0.027(5) 0.024(5) 0.004(4) 0.005(4) -0.002(4)
C31 0.029(5) 0.027(5) 0.027(5) 0.001(4) -0.005(4) -0.006(4)
C32 0.030(5) 0.030(5) 0.031(5) 0.014(4) -0.015(4) -0.001(4)
C33 0.019(5) 0.032(5) 0.052(6) 0.006(4) 0.008(4) 0.008(4)
C34 0.025(5) 0.024(4) 0.022(4) -0.001(3) 0.004(4) 0.002(4)
C35 0.019(4) 0.022(4) 0.024(5) 0.004(3) 0.005(4) -0.006(3)
C36 0.030(5) 0.014(4) 0.016(4) 0.003(3) 0.003(3) 0.006(3)
C37 0.060(6) 0.020(5) 0.022(5) -0.001(4) 0.005(4) -0.007(4)
C38 0.035(5) 0.036(5) 0.019(5) 0.002(4) -0.008(4) -0.010(4)
C39 0.020(4) 0.027(4) 0.012(4) -0.005(3) 0.004(3) 0.002(3)
C41 0.037(5) 0.011(4) 0.035(5) -0.002(4) 0.011(4) 0.006(4)
C42 0.039(6) 0.032(5) 0.035(5) 0.000(4) 0.005(4) 0.019(4)
C43 0.027(5) 0.027(5) 0.027(5) 0.009(4) 0.011(4) 0.006(4)
Cl1 0.098(2) 0.0411(15) 0.0594(17) -0.0071(13) 0.0318(16) 0.0028(15)
Cl2 0.106(2) 0.0526(18) 0.0583(19) 0.0002(14) 0.0067(17) 0.0223(16)
C50 0.081(8) 0.040(6) 0.062(7) -0.013(5) 0.011(6) -0.002(6)

loop_
_atom_type_symbol
_atom_type_description
_atom_type_scat_dispersion_real
_atom_type_scat_dispersion_imag
_atom_type_scat_source
C C 0.0033 0.0016 'International Tables Vol C Tables 4.2.6.8 and 6.1.1.4'
H H 0.0000 0.0000 'International Tables Vol C Tables 4.2.6.8 and 6.1.1.4'
O O 0.0106 0.0060 'International Tables Vol C Tables 4.2.6.8 and 6.1.1.4'
P P 0.1023 0.0942 'International Tables Vol C Tables 4.2.6.8 and 6.1.1.4'
S S 0.1246 0.1234 'International Tables Vol C Tables 4.2.6.8 and 6.1.1.4'
Ru Ru -1.2594 0.8363 'International Tables Vol C Tables 4.2.6.8 and 6.1.1.4'
Cl Cl 0.1484 0.1585 'International Tables Vol C Tables 4.2.6.8 and 6.1.1.4'

loop_
_geom_angle_atom_site_label_1
_geom_angle_atom_site_label_2
_geom_angle_atom_site_label_3
_geom_angle
C1 Ru1 P1 89.8(2)
C1 Ru1 P3 103.5(2)
P1 Ru1 P3 100.18(7)
C1 Ru1 S2 90.2(2)
P1 Ru1 S2 173.73(7)
P3 Ru1 S2 73.75(6)
C1 Ru1 S1 110.6(2)
P1 Ru1 S1 90.01(6)
P3 Ru1 S1 144.51(7)
S2 Ru1 S1 95.86(6)
C1 Ru1 Ru3 137.1(2)
P1 Ru1 Ru3 124.94(5)
P3 Ru1 Ru3 51.17(5)
S2 Ru1 Ru3 52.45(4)
S1 Ru1 Ru3 95.30(5)
C1 Ru1 Ru2 160.3(2)
P1 Ru1 Ru2 89.13(5)
P3 Ru1 Ru2 96.10(5)
S2 Ru1 Ru2 93.01(5)
S1 Ru1 Ru2 49.77(4)
Ru3 Ru1 Ru2 56.409(19)
C2 Ru2 P2 91.1(2)
C2 Ru2 S4 109.7(2)
P2 Ru2 S4 90.38(6)
C2 Ru2 S1 102.4(2)
P2 Ru2 S1 95.11(6)
S4 Ru2 S1 147.34(6)
C2 Ru2 S3 91.2(2)
P2 Ru2 S3 171.34(7)
S4 Ru2 S3 80.99(6)
S1 Ru2 S3 92.55(6)
C2 Ru2 Ru3 140.5(2)
P2 Ru2 Ru3 121.14(5)
S4 Ru2 Ru3 53.58(5)
S1 Ru2 Ru3 97.00(5)
S3 Ru2 Ru3 53.65(4)
C2 Ru2 Ru1 152.5(2)
P2 Ru2 Ru1 89.52(5)
S4 Ru2 Ru1 97.80(5)
S1 Ru2 Ru1 50.21(4)
S3 Ru2 Ru1 92.29(5)
Ru3 Ru2 Ru1 58.011(18)
C3 Ru3 P3 98.3(2)
C3 Ru3 S2 102.5(2)
P3 Ru3 S2 74.69(6)
C3 Ru3 S4 104.1(2)
P3 Ru3 S4 102.88(7)
S2 Ru3 S4 153.32(6)
C3 Ru3 S3 109.5(2)
P3 Ru3 S3 150.05(7)
S2 Ru3 S3 88.33(6)
S4 Ru3 S3 81.33(6)
C3 Ru3 Ru2 151.2(2)
P3 Ru3 Ru2 104.36(5)
S2 Ru3 Ru2 100.47(5)
S4 Ru3 Ru2 53.78(5)
S3 Ru3 Ru2 53.99(4)
C3 Ru3 Ru1 143.1(2)
P3 Ru3 Ru1 52.11(5)
S2 Ru3 Ru1 53.12(4)
S4 Ru3 Ru1 103.90(5)
S3 Ru3 Ru1 97.97(5)
Ru2 Ru3 Ru1 65.58(2)
C4 S1 Ru2 112.0(2)
C4 S1 Ru1 112.5(2)
Ru2 S1 Ru1 80.01(5)
C6 S2 Ru3 117.6(2)
C6 S2 Ru1 113.8(2)
Ru3 S2 Ru1 74.43(5)
C7 S3 Ru3 112.8(2)
C7 S3 Ru2 109.0(2)
Ru3 S3 Ru2 72.36(5)
C9 S4 Ru3 111.4(2)
C9 S4 Ru2 112.1(2)
Ru3 S4 Ru2 72.64(5)
C17 P1 C10 102.8(3)
C17 P1 C11 101.5(3)
C10 P1 C11 104.5(3)
C17 P1 Ru1 116.6(2)
C10 P1 Ru1 112.7(2)
C11 P1 Ru1 116.9(2)
C10 P2 C29 100.5(3)
C10 P2 C23 103.3(3)
C29 P2 C23 100.8(3)
C10 P2 Ru2 114.6(2)
C29 P2 Ru2 116.0(2)
C23 P2 Ru2 119.0(2)
C35 P3 C39 99.1(3)
C35 P3 Ru3 123.6(2)
C39 P3 Ru3 116.4(2)
C35 P3 Ru1 123.9(2)
C39 P3 Ru1 118.2(2)
Ru3 P3 Ru1 76.72(6)
C35 O4 C38 105.8(6)
C42 O5 C39 104.8(6)
O1 C1 Ru1 178.7(6)
O2 C2 Ru2 176.5(6)
O3 C3 Ru3 176.9(7)
C5 C4 S1 116.3(5)
C4 C5 C6 115.0(6)
C5 C6 S2 115.3(5)
C8 C7 S3 114.7(5)
C9 C8 C7 115.0(6)
C8 C9 S4 115.9(5)
P1 C10 P2 114.3(3)
C16 C11 C12 118.2(6)
C16 C11 P1 121.5(5)
C12 C11 P1 120.3(5)
C11 C12 C13 121.2(7)
C14 C13 C12 119.4(7)
C15 C14 C13 120.0(7)
C14 C15 C16 120.5(7)
C15 C16 C11 120.6(7)
C18 C17 C22 117.7(7)
C18 C17 P1 123.8(6)
C22 C17 P1 118.4(6)
C19 C18 C17 120.9(7)
C20 C19 C18 120.6(7)
C19 C20 C21 119.3(7)
C22 C21 C20 120.7(8)
C21 C22 C17 120.7(7)
C24 C23 C28 119.3(6)
C24 C23 P2 121.1(5)
C28 C23 P2 119.6(5)
C23 C24 C25 121.0(7)
C26 C25 C24 118.6(7)
C25 C26 C27 122.1(7)
C26 C27 C28 119.1(7)
C27 C28 C23 120.0(7)
C30 C29 C34 117.9(6)
C30 C29 P2 124.3(5)
C34 C29 P2 117.6(5)
C29 C30 C31 121.5(7)
C32 C31 C30 119.3(7)
C31 C32 C33 120.8(7)
C34 C33 C32 119.7(7)
C33 C34 C29 120.6(7)
C36 C35 O4 109.7(6)
C36 C35 P3 132.7(6)
O4 C35 P3 117.6(5)
C35 C36 C37 108.0(7)
C38 C37 C36 106.0(7)
C37 C38 O4 110.5(7)
C43 C39 O5 109.9(6)
C43 C39 P3 133.3(6)
O5 C39 P3 116.9(5)
C42 C41 C43 106.5(7)
C41 C42 O5 111.6(7)
C39 C43 C41 107.2(7)
Cl1 C50 Cl2 112.6(5)

loop_
_geom_bond_atom_site_label_1
_geom_bond_atom_site_label_2
_geom_bond_distance
Ru1 C1 1.843(8)
Ru1 P1 2.3143(18)
Ru1 P3 2.3560(19)
Ru1 S2 2.4128(18)
Ru1 S1 2.4340(18)
Ru1 Ru3 2.9056(8)
Ru1 Ru2 3.1193(8)
Ru2 C2 1.861(7)
Ru2 P2 2.3217(19)
Ru2 S4 2.4122(19)
Ru2 S1 2.4183(18)
Ru2 S3 2.4225(18)
Ru2 Ru3 2.8537(8)
Ru3 C3 1.830(7)
Ru3 P3 2.3257(19)
Ru3 S2 2.3912(18)
Ru3 S4 2.4061(19)
Ru3 S3 2.4119(18)
S1 C4 1.828(6)
S2 C6 1.831(6)
S3 C7 1.826(7)
S4 C9 1.829(7)
P1 C17 1.825(7)
P1 C10 1.829(6)
P1 C11 1.834(7)
P2 C10 1.833(6)
P2 C29 1.837(7)
P2 C23 1.839(7)
P3 C35 1.789(7)
P3 C39 1.819(7)
O1 C1 1.157(7)
O2 C2 1.145(7)
O3 C3 1.153(7)
O4 C35 1.382(8)
O4 C38 1.384(8)
O5 C42 1.377(8)
O5 C39 1.389(7)
C4 C5 1.509(8)
C5 C6 1.531(8)
C7 C8 1.512(9)
C8 C9 1.507(8)
C11 C16 1.381(8)
C11 C12 1.383(9)
C12 C13 1.385(9)
C13 C14 1.379(9)
C14 C15 1.361(9)
C15 C16 1.380(9)
C17 C18 1.392(9)
C17 C22 1.395(9)
C18 C19 1.387(9)
C19 C20 1.364(10)
C20 C21 1.385(10)
C21 C22 1.377(9)
C23 C24 1.382(9)
C23 C28 1.397(9)
C24 C25 1.395(9)
C25 C26 1.368(9)
C26 C27 1.381(9)
C27 C28 1.391(9)
C29 C30 1.387(9)
C29 C34 1.400(9)
C30 C31 1.393(9)
C31 C32 1.360(10)
C32 C33 1.387(10)
C33 C34 1.383(9)
C35 C36 1.326(9)
C36 C37 1.429(9)
C37 C38 1.335(10)
C39 C43 1.327(9)
C41 C42 1.309(10)
C41 C43 1.427(9)
Cl1 C50 1.724(8)
Cl2 C50 1.745(9)

loop_
_geom_torsion_atom_site_label_1
_geom_torsion_atom_site_label_2
_geom_torsion_atom_site_label_3
_geom_torsion_atom_site_label_4
_geom_torsion
C1 Ru1 Ru2 C2 -1.6(7)
P1 Ru1 Ru2 C2 85.2(4)
P3 Ru1 Ru2 C2 -174.6(4)
S2 Ru1 Ru2 C2 -100.7(4)
S1 Ru1 Ru2 C2 -5.5(4)
Ru3 Ru1 Ru2 C2 -140.5(4)
C1 Ru1 Ru2 P2 -93.1(6)
P1 Ru1 Ru2 P2 -6.29(7)
P3 Ru1 Ru2 P2 93.85(7)
S2 Ru1 Ru2 P2 167.81(6)
S1 Ru1 Ru2 P2 -97.05(7)
Ru3 Ru1 Ru2 P2 127.95(5)
C1 Ru1 Ru2 S4 176.6(6)
P1 Ru1 Ru2 S4 -96.61(6)
P3 Ru1 Ru2 S4 3.53(6)
S2 Ru1 Ru2 S4 77.49(6)
S1 Ru1 Ru2 S4 172.63(7)
Ru3 Ru1 Ru2 S4 37.63(5)
C1 Ru1 Ru2 S1 3.9(6)
P1 Ru1 Ru2 S1 90.76(7)
P3 Ru1 Ru2 S1 -169.10(7)
S2 Ru1 Ru2 S1 -95.14(7)
Ru3 Ru1 Ru2 S1 -135.00(6)
C1 Ru1 Ru2 S3 95.3(6)
P1 Ru1 Ru2 S3 -177.83(6)
P3 Ru1 Ru2 S3 -77.69(6)
S2 Ru1 Ru2 S3 -3.72(6)
S1 Ru1 Ru2 S3 91.42(7)
Ru3 Ru1 Ru2 S3 -43.58(5)
C1 Ru1 Ru2 Ru3 138.9(6)
P1 Ru1 Ru2 Ru3 -134.24(5)
P3 Ru1 Ru2 Ru3 -34.10(5)
S2 Ru1 Ru2 Ru3 39.86(4)
S1 Ru1 Ru2 Ru3 135.00(6)
C2 Ru2 Ru3 C3 -31.0(6)
P2 Ru2 Ru3 C3 109.4(5)
S4 Ru2 Ru3 C3 45.2(5)
S1 Ru2 Ru3 C3 -150.3(5)
S3 Ru2 Ru3 C3 -62.3(5)
Ru1 Ru2 Ru3 C3 176.5(5)
C2 Ru2 Ru3 P3 -171.8(3)
P2 Ru2 Ru3 P3 -31.46(8)
S4 Ru2 Ru3 P3 -95.60(7)
S1 Ru2 Ru3 P3 68.85(7)
S3 Ru2 Ru3 P3 156.87(7)
Ru1 Ru2 Ru3 P3 35.66(5)
C2 Ru2 Ru3 S2 111.5(3)
P2 Ru2 Ru3 S2 -108.17(7)
S4 Ru2 Ru3 S2 -172.32(7)
S1 Ru2 Ru3 S2 -7.86(6)
S3 Ru2 Ru3 S2 80.16(7)
Ru1 Ru2 Ru3 S2 -41.05(4)
C2 Ru2 Ru3 S4 -76.2(3)
P2 Ru2 Ru3 S4 64.15(8)
S1 Ru2 Ru3 S4 164.46(7)
S3 Ru2 Ru3 S4 -107.53(8)
Ru1 Ru2 Ru3 S4 131.26(6)
C2 Ru2 Ru3 S3 31.3(3)
P2 Ru2 Ru3 S3 171.68(8)
S4 Ru2 Ru3 S3 107.53(8)
S1 Ru2 Ru3 S3 -88.01(7)
Ru1 Ru2 Ru3 S3 -121.21(6)
C2 Ru2 Ru3 Ru1 152.5(3)
P2 Ru2 Ru3 Ru1 -67.12(6)
S4 Ru2 Ru3 Ru1 -131.26(6)
S1 Ru2 Ru3 Ru1 33.19(4)
S3 Ru2 Ru3 Ru1 121.21(6)
C1 Ru1 Ru3 C3 21.8(5)
P1 Ru1 Ru3 C3 -116.3(4)
P3 Ru1 Ru3 C3 -42.9(4)
S2 Ru1 Ru3 C3 56.7(4)
S1 Ru1 Ru3 C3 150.0(4)
Ru2 Ru1 Ru3 C3 -177.2(4)
C1 Ru1 Ru3 P3 64.7(3)
P1 Ru1 Ru3 P3 -73.40(8)
S2 Ru1 Ru3 P3 99.53(8)
S1 Ru1 Ru3 P3 -167.14(7)
Ru2 Ru1 Ru3 P3 -134.31(6)
C1 Ru1 Ru3 S2 -34.8(3)
P1 Ru1 Ru3 S2 -172.93(8)
P3 Ru1 Ru3 S2 -99.53(8)
S1 Ru1 Ru3 S2 93.33(7)
Ru2 Ru1 Ru3 S2 126.16(6)
C1 Ru1 Ru3 S4 160.3(3)
P1 Ru1 Ru3 S4 22.24(8)
P3 Ru1 Ru3 S4 95.65(7)
S2 Ru1 Ru3 S4 -164.82(7)
S1 Ru1 Ru3 S4 -71.49(6)
Ru2 Ru1 Ru3 S4 -38.66(5)
C1 Ru1 Ru3 S3 -116.7(3)
P1 Ru1 Ru3 S3 105.22(7)
P3 Ru1 Ru3 S3 178.62(7)
S2 Ru1 Ru3 S3 -81.84(7)
S1 Ru1 Ru3 S3 11.48(6)
Ru2 Ru1 Ru3 S3 44.32(5)
C1 Ru1 Ru3 Ru2 -161.0(3)
P1 Ru1 Ru3 Ru2 60.90(6)
P3 Ru1 Ru3 Ru2 134.31(6)
S2 Ru1 Ru3 Ru2 -126.16(6)
S1 Ru1 Ru3 Ru2 -32.83(4)
C2 Ru2 S1 C4 -72.2(3)
P2 Ru2 S1 C4 -164.5(2)
S4 Ru2 S1 C4 96.8(2)
S3 Ru2 S1 C4 19.5(2)
Ru3 Ru2 S1 C4 73.2(2)
Ru1 Ru2 S1 C4 110.4(2)
C2 Ru2 S1 Ru1 177.4(2)
P2 Ru2 S1 Ru1 85.11(6)
S4 Ru2 S1 Ru1 -13.62(13)
S3 Ru2 S1 Ru1 -90.86(6)
Ru3 Ru2 S1 Ru1 -37.17(4)
C1 Ru1 S1 C4 71.7(3)
P1 Ru1 S1 C4 161.4(2)
P3 Ru1 S1 C4 -90.9(3)
S2 Ru1 S1 C4 -20.8(2)
Ru3 Ru1 S1 C4 -73.5(2)
Ru2 Ru1 S1 C4 -109.8(2)
C1 Ru1 S1 Ru2 -178.6(2)
P1 Ru1 S1 Ru2 -88.84(6)
P3 Ru1 S1 Ru2 18.89(12)
S2 Ru1 S1 Ru2 88.98(6)
Ru3 Ru1 S1 Ru2 36.27(4)
C3 Ru3 S2 C6 101.8(3)
P3 Ru3 S2 C6 -162.9(3)
S4 Ru3 S2 C6 -74.6(3)
S3 Ru3 S2 C6 -7.8(3)
Ru2 Ru3 S2 C6 -60.7(3)
Ru1 Ru3 S2 C6 -109.1(3)
C3 Ru3 S2 Ru1 -149.1(2)
P3 Ru3 S2 Ru1 -53.80(5)
S4 Ru3 S2 Ru1 34.48(15)
S3 Ru3 S2 Ru1 101.26(6)
Ru2 Ru3 S2 Ru1 48.38(4)
C1 Ru1 S2 C6 -89.1(3)
P1 Ru1 S2 C6 -179(50)
P3 Ru1 S2 C6 167.0(3)
S1 Ru1 S2 C6 21.6(3)
Ru3 Ru1 S2 C6 113.8(3)
Ru2 Ru1 S2 C6 71.5(3)
C1 Ru1 S2 Ru3 157.1(2)
P1 Ru1 S2 Ru3 67.5(6)
P3 Ru1 S2 Ru3 53.15(6)
S1 Ru1 S2 Ru3 -92.19(6)
Ru2 Ru1 S2 Ru3 -42.33(4)
C3 Ru3 S3 C7 49.4(4)
P3 Ru3 S3 C7 -153.4(3)
S2 Ru3 S3 C7 152.0(3)
S4 Ru3 S3 C7 -52.6(3)
Ru2 Ru3 S3 C7 -103.7(3)
Ru1 Ru3 S3 C7 -155.6(3)
C3 Ru3 S3 Ru2 153.1(2)
P3 Ru3 S3 Ru2 -49.67(14)
S2 Ru3 S3 Ru2 -104.24(5)
S4 Ru3 S3 Ru2 51.10(5)
Ru1 Ru3 S3 Ru2 -51.85(4)
C2 Ru2 S3 C7 -52.0(3)
P2 Ru2 S3 C7 53.3(5)
S4 Ru2 S3 C7 57.7(3)
S1 Ru2 S3 C7 -154.5(3)
Ru3 Ru2 S3 C7 108.7(3)
Ru1 Ru2 S3 C7 155.3(2)
C2 Ru2 S3 Ru3 -160.7(2)
P2 Ru2 S3 Ru3 -55.4(5)
S4 Ru2 S3 Ru3 -50.98(5)
S1 Ru2 S3 Ru3 96.81(5)
Ru1 Ru2 S3 Ru3 46.55(4)
C3 Ru3 S4 C9 -51.9(3)
P3 Ru3 S4 C9 -154.0(3)
S2 Ru3 S4 C9 124.5(3)
S3 Ru3 S4 C9 56.2(3)
Ru2 Ru3 S4 C9 107.5(3)
Ru1 Ru3 S4 C9 152.3(2)
C3 Ru3 S4 Ru2 -159.4(2)
P3 Ru3 S4 Ru2 98.50(6)
S2 Ru3 S4 Ru2 17.03(16)
S3 Ru3 S4 Ru2 -51.29(5)
Ru1 Ru3 S4 Ru2 44.83(5)
C2 Ru2 S4 C9 32.4(3)
P2 Ru2 S4 C9 123.7(2)
S1 Ru2 S4 C9 -136.2(3)
S3 Ru2 S4 C9 -55.6(2)
Ru3 Ru2 S4 C9 -106.6(2)
Ru1 Ru2 S4 C9 -146.7(2)
C2 Ru2 S4 Ru3 139.0(2)
P2 Ru2 S4 Ru3 -129.62(6)
S1 Ru2 S4 Ru3 -29.52(13)
S3 Ru2 S4 Ru3 51.04(5)
Ru1 Ru2 S4 Ru3 -40.05(4)
C1 Ru1 P1 C17 -51.2(3)
P3 Ru1 P1 C17 52.5(3)
S2 Ru1 P1 C17 38.5(7)
S1 Ru1 P1 C17 -161.7(3)
Ru3 Ru1 P1 C17 101.8(3)
Ru2 Ru1 P1 C17 148.5(3)
C1 Ru1 P1 C10 -169.7(3)
P3 Ru1 P1 C10 -66.1(2)
S2 Ru1 P1 C10 -80.1(7)
S1 Ru1 P1 C10 79.7(2)
Ru3 Ru1 P1 C10 -16.8(2)
Ru2 Ru1 P1 C10 29.9(2)
C1 Ru1 P1 C11 69.1(3)
P3 Ru1 P1 C11 172.7(3)
S2 Ru1 P1 C11 158.8(6)
S1 Ru1 P1 C11 -41.4(3)
Ru3 Ru1 P1 C11 -137.9(2)
Ru2 Ru1 P1 C11 -91.2(3)
C2 Ru2 P2 C10 -170.3(3)
S4 Ru2 P2 C10 80.0(2)
S1 Ru2 P2 C10 -67.7(2)
S3 Ru2 P2 C10 84.4(5)
Ru3 Ru2 P2 C10 33.6(2)
Ru1 Ru2 P2 C10 -17.8(2)
C2 Ru2 P2 C29 73.1(3)
S4 Ru2 P2 C29 -36.5(2)
S1 Ru2 P2 C29 175.7(2)
S3 Ru2 P2 C29 -32.2(6)
Ru3 Ru2 P2 C29 -82.9(2)
Ru1 Ru2 P2 C29 -134.3(2)
C2 Ru2 P2 C23 -47.4(3)
S4 Ru2 P2 C23 -157.1(3)
S1 Ru2 P2 C23 55.2(3)
S3 Ru2 P2 C23 -152.7(5)
Ru3 Ru2 P2 C23 156.5(3)
Ru1 Ru2 P2 C23 105.1(3)
C3 Ru3 P3 C35 -82.3(4)
S2 Ru3 P3 C35 177.0(3)
S4 Ru3 P3 C35 24.4(3)
S3 Ru3 P3 C35 119.4(3)
Ru2 Ru3 P3 C35 79.8(3)
Ru1 Ru3 P3 C35 122.1(3)
C3 Ru3 P3 C39 40.5(3)
S2 Ru3 P3 C39 -60.3(3)
S4 Ru3 P3 C39 147.1(3)
S3 Ru3 P3 C39 -117.9(3)
Ru2 Ru3 P3 C39 -157.4(3)
Ru1 Ru3 P3 C39 -115.2(3)
C3 Ru3 P3 Ru1 155.6(2)
S2 Ru3 P3 Ru1 54.87(5)
S4 Ru3 P3 Ru1 -97.72(6)
S3 Ru3 P3 Ru1 -2.73(15)
Ru2 Ru3 P3 Ru1 -42.27(5)
C1 Ru1 P3 C35 97.4(4)
P1 Ru1 P3 C35 5.2(3)
S2 Ru1 P3 C35 -176.3(3)
S1 Ru1 P3 C35 -99.4(3)
Ru3 Ru1 P3 C35 -121.8(3)
Ru2 Ru1 P3 C35 -85.0(3)
C1 Ru1 P3 C39 -27.7(3)
P1 Ru1 P3 C39 -119.9(3)
S2 Ru1 P3 C39 58.5(3)
S1 Ru1 P3 C39 135.5(3)
Ru3 Ru1 P3 C39 113.0(3)
Ru2 Ru1 P3 C39 149.8(3)
C1 Ru1 P3 Ru3 -140.8(2)
P1 Ru1 P3 Ru3 127.04(6)
S2 Ru1 P3 Ru3 -54.53(5)
S1 Ru1 P3 Ru3 22.44(12)
Ru2 Ru1 P3 Ru3 36.84(4)
P1 Ru1 C1 O1 166(31)
P3 Ru1 C1 O1 65(31)
S2 Ru1 C1 O1 -8(31)
S1 Ru1 C1 O1 -104(31)
Ru3 Ru1 C1 O1 19(31)
Ru2 Ru1 C1 O1 -108(31)
P2 Ru2 C2 O2 147(11)
S4 Ru2 C2 O2 -122(10)
S1 Ru2 C2 O2 52(11)
S3 Ru2 C2 O2 -41(11)
Ru3 Ru2 C2 O2 -66(11)
Ru1 Ru2 C2 O2 56(11)
P3 Ru3 C3 O3 25(13)
S2 Ru3 C3 O3 101(13)
S4 Ru3 C3 O3 -80(13)
S3 Ru3 C3 O3 -166(13)
Ru2 Ru3 C3 O3 -117(12)
Ru1 Ru3 C3 O3 58(13)
Ru2 S1 C4 C5 -108.0(5)
Ru1 S1 C4 C5 -20.0(6)
S1 C4 C5 C6 80.8(7)
C4 C5 C6 S2 -79.0(7)
Ru3 S2 C6 C5 101.9(5)
Ru1 S2 C6 C5 17.6(6)
Ru3 S3 C7 C8 4.8(6)
Ru2 S3 C7 C8 -73.5(5)
S3 C7 C8 C9 68.2(8)
C7 C8 C9 S4 -63.5(8)
Ru3 S4 C9 C8 -13.1(6)
Ru2 S4 C9 C8 66.2(6)
C17 P1 C10 P2 -178.0(4)
C11 P1 C10 P2 76.4(4)
Ru1 P1 C10 P2 -51.6(4)
C29 P2 C10 P1 170.0(4)
C23 P2 C10 P1 -86.2(4)
Ru2 P2 C10 P1 44.9(4)
C17 P1 C11 C16 -72.7(6)
C10 P1 C11 C16 33.9(6)
Ru1 P1 C11 C16 159.3(5)
C17 P1 C11 C12 106.7(6)
C10 P1 C11 C12 -146.7(6)
Ru1 P1 C11 C12 -21.3(6)
C16 C11 C12 C13 -1.9(10)
P1 C11 C12 C13 178.7(5)
C11 C12 C13 C14 1.4(11)
C12 C13 C14 C15 -1.1(11)
C13 C14 C15 C16 1.3(11)
C14 C15 C16 C11 -1.8(11)
C12 C11 C16 C15 2.1(10)
P1 C11 C16 C15 -178.5(5)
C10 P1 C17 C18 21.4(7)
C11 P1 C17 C18 129.4(6)
Ru1 P1 C17 C18 -102.4(6)
C10 P1 C17 C22 -161.6(6)
C11 P1 C17 C22 -53.6(6)
Ru1 P1 C17 C22 74.6(6)
C22 C17 C18 C19 0.2(10)
P1 C17 C18 C19 177.2(5)
C17 C18 C19 C20 0.1(11)
C18 C19 C20 C21 0.2(11)
C19 C20 C21 C22 -1.0(11)
C20 C21 C22 C17 1.4(11)
C18 C17 C22 C21 -1.0(10)
P1 C17 C22 C21 -178.1(5)
C10 P2 C23 C24 111.6(6)
C29 P2 C23 C24 -144.8(6)
Ru2 P2 C23 C24 -16.8(7)
C10 P2 C23 C28 -66.3(6)
C29 P2 C23 C28 37.4(6)
Ru2 P2 C23 C28 165.4(5)
C28 C23 C24 C25 -0.9(11)
P2 C23 C24 C25 -178.7(5)
C23 C24 C25 C26 1.7(11)
C24 C25 C26 C27 -1.9(12)
C25 C26 C27 C28 1.2(12)
C26 C27 C28 C23 -0.3(11)
C24 C23 C28 C27 0.2(11)
P2 C23 C28 C27 178.1(5)
C10 P2 C29 C30 2.8(7)
C23 P2 C29 C30 -103.0(6)
Ru2 P2 C29 C30 127.1(6)
C10 P2 C29 C34 177.9(5)
C23 P2 C29 C34 72.1(6)
Ru2 P2 C29 C34 -57.9(6)
C34 C29 C30 C31 -0.1(10)
P2 C29 C30 C31 175.0(5)
C29 C30 C31 C32 -1.0(11)
C30 C31 C32 C33 1.1(12)
C31 C32 C33 C34 -0.1(12)
C32 C33 C34 C29 -1.0(11)
C30 C29 C34 C33 1.1(10)
P2 C29 C34 C33 -174.3(6)
C38 O4 C35 C36 -0.4(8)
C38 O4 C35 P3 178.1(5)
C39 P3 C35 C36 21.8(8)
Ru3 P3 C35 C36 152.1(6)
Ru1 P3 C35 C36 -111.3(7)
C39 P3 C35 O4 -156.3(5)
Ru3 P3 C35 O4 -26.0(6)
Ru1 P3 C35 O4 70.5(6)
O4 C35 C36 C37 -0.5(8)
P3 C35 C36 C37 -178.8(6)
C35 C36 C37 C38 1.3(9)
C36 C37 C38 O4 -1.5(9)
C35 O4 C38 C37 1.2(8)
C42 O5 C39 C43 -0.8(8)
C42 O5 C39 P3 179.9(5)
C35 P3 C39 C43 99.6(8)
Ru3 P3 C39 C43 -35.3(8)
Ru1 P3 C39 C43 -123.8(7)
C35 P3 C39 O5 -81.4(5)
Ru3 P3 C39 O5 143.8(4)
Ru1 P3 C39 O5 55.3(5)
C43 C41 C42 O5 -1.2(9)
C39 O5 C42 C41 1.2(8)
O5 C39 C43 C41 0.1(8)
P3 C39 C43 C41 179.2(6)
C42 C41 C43 C39 0.7(9)
